data_8104940
loop_
_publ_author_name
'Chen, Kun'
'Shi, Yanmei'
'Zhu, Xin'

_publ_section_title
;
 Crystal structure of bis(amino(carbamothioylamino)methaniminium)
 5-hydroxyisophthalate monohydrate, C12H20N8O6S2
;
_journal_issue 1
_journal_name_full 'Zeitschrift f\"ur Kristallographie - New Crystal Structures'
_journal_page_first 261
_journal_page_last 262
_journal_paper_doi 10.1515/ncrs-2020-0472
_journal_volume 236
_journal_year 2021
_chemical_formula_moiety 'C8 H4 O5, 2(C2 H7 N4 S), H2 O'
_chemical_formula_sum 'C12 H20 N8 O6 S2'
_chemical_formula_weight 436.48
_space_group_crystal_system monoclinic
_space_group_IT_number 14
_space_group_name_Hall '-P 2ybc'
_space_group_name_H-M_alt 'P 1 21/c 1'
_atom_sites_solution_hydrogens mixed
_cell_angle_alpha 90
_cell_angle_beta 113.3340(10)
_cell_angle_gamma 90
_cell_formula_units_Z 4
_cell_length_a 15.8571(11)
_cell_length_b 7.6581(5)
_cell_length_c 16.9166(12)
_cell_measurement_reflns_used 6064
_cell_measurement_temperature 571(2)
_cell_measurement_theta_max 30.52
_cell_measurement_theta_min 2.80
_cell_volume 1886.3(2)
_computing_cell_refinement 'Bruker SAINT'
_computing_data_collection 'Bruker APEX2'
_computing_data_reduction 'Bruker SAINT'
_computing_molecular_graphics 'Bruker SHELXTL'
_computing_publication_material 'Bruker SHELXTL'
_computing_structure_refinement 'SHELXL-2014/7 (Sheldrick, 2014)'
_computing_structure_solution 'SHELXL-2014/7 (Sheldrick, 2014)'
_diffrn_ambient_temperature 571(2)
_diffrn_measured_fraction_theta_full 0.997
_diffrn_measured_fraction_theta_max 0.997
_diffrn_measurement_device_type 'Bruker APEX-II CCD'
_diffrn_measurement_method '\f and \w scans'
_diffrn_radiation_type MoK\a
_diffrn_radiation_wavelength 0.71073
_diffrn_reflns_av_R_equivalents 0.0240
_diffrn_reflns_av_unetI/netI 0.0244
_diffrn_reflns_Laue_measured_fraction_full 0.997
_diffrn_reflns_Laue_measured_fraction_max 0.997
_diffrn_reflns_limit_h_max 18
_diffrn_reflns_limit_h_min -18
_diffrn_reflns_limit_k_max 9
_diffrn_reflns_limit_k_min -6
_diffrn_reflns_limit_l_max 20
_diffrn_reflns_limit_l_min -18
_diffrn_reflns_number 9182
_diffrn_reflns_point_group_measured_fraction_full 0.997
_diffrn_reflns_point_group_measured_fraction_max 0.997
_diffrn_reflns_theta_full 25.006
_diffrn_reflns_theta_max 25.006
_diffrn_reflns_theta_min 1.399
_diffrn_source 'sealed tube'
_exptl_absorpt_coefficient_mu 0.332
_exptl_absorpt_correction_T_max 0.936
_exptl_absorpt_correction_T_min 0.887
_exptl_absorpt_correction_type multi-scan
_exptl_absorpt_process_details SADABS
_exptl_crystal_colour colorless
_exptl_crystal_density_diffrn 1.537
_exptl_crystal_description block
_exptl_crystal_F_000 912
_exptl_crystal_size_max 0.400
_exptl_crystal_size_mid 0.300
_exptl_crystal_size_min 0.200
_refine_diff_density_max 0.237
_refine_diff_density_min -0.316
_refine_diff_density_rms 0.043
_refine_ls_extinction_coef 0.0141(16)
_refine_ls_extinction_expression Fc^*^=kFc[1+0.001xFc^2^\l^3^/sin(2\q)]^-1/4^
_refine_ls_extinction_method 'SHELXL-2014/7 (Sheldrick 2014'
_refine_ls_goodness_of_fit_ref 1.062
_refine_ls_hydrogen_treatment mixed
_refine_ls_matrix_type full
_refine_ls_number_parameters 263
_refine_ls_number_reflns 3307
_refine_ls_number_restraints 3
_refine_ls_restrained_S_all 1.062
_refine_ls_R_factor_all 0.0350
_refine_ls_R_factor_gt 0.0317
_refine_ls_shift/su_max 0.002
_refine_ls_shift/su_mean 0.000
_refine_ls_structure_factor_coef Fsqd
_refine_ls_weighting_details 'w=1/[\s^2^(Fo^2^)+(0.0678P)^2^+0.4827P] where P=(Fo^2^+2Fc^2^)/3'
_refine_ls_weighting_scheme calc
_refine_ls_wR_factor_gt 0.1012
_refine_ls_wR_factor_ref 0.1053
_reflns_Friedel_coverage 0.000
_reflns_Friedel_fraction_full .
_reflns_Friedel_fraction_max .
_reflns_number_gt 3000
_reflns_number_total 3307
_reflns_threshold_expression 'I > 2\s(I)'
_cod_data_source_file suppl_j_ncrs-2020-0472_suppl.cif
_cod_data_source_block exp_3052
_cod_original_sg_symbol_H-M 'P 21/c'
_cod_database_code 8104940
_shelx_space_group_comment
;
The symmetry employed for this shelxl refinement is uniquely defined
by the following loop, which should always be used as a source of
symmetry information in preference to the above space-group names.
They are only intended as comments.
;
_shelx_estimated_absorpt_t_min 0.879
_shelx_estimated_absorpt_t_max 0.937

loop_
_space_group_symop_operation_xyz
'x, y, z'
'-x, y+1/2, -z+1/2'
'-x, -y, -z'
'x, -y-1/2, z-1/2'

loop_
_atom_site_label
_atom_site_type_symbol
_atom_site_fract_x
_atom_site_fract_y
_atom_site_fract_z
_atom_site_U_iso_or_equiv
_atom_site_adp_type
_atom_site_occupancy
_atom_site_site_symmetry_order
_atom_site_calc_flag
_atom_site_refinement_flags_posn
_atom_site_refinement_flags_adp
_atom_site_refinement_flags_occupancy
_atom_site_disorder_assembly
_atom_site_disorder_group
S1 S 0.33357(3) -0.00541(6) 0.21849(3) 0.04291(17) Uani 1 1 d . . . . .
O1 O 0.10189(9) 0.05052(16) 0.26704(8) 0.0454(3) Uani 1 1 d . . . . .
O1W O 0.29233(10) 0.66884(17) 0.04495(8) 0.0426(3) Uani 1 1 d D . . . .
H1WA H 0.2775(17) 0.622(3) -0.0049(9) 0.064 Uiso 1 1 d D U . . .
H1WB H 0.3342(13) 0.745(3) 0.0525(16) 0.064 Uiso 1 1 d D U . . .
N1 N 0.46447(11) 0.04277(19) 0.37236(10) 0.0401(4) Uani 1 1 d . . . . .
H1A H 0.5027 0.1073 0.4120 0.048 Uiso 1 1 calc R U . . .
H1B H 0.4620 -0.0675 0.3807 0.048 Uiso 1 1 calc R U . . .
S2 S 0.89945(3) 0.71566(7) -0.03159(3) 0.0540(2) Uani 1 1 d . . . . .
O2 O 0.21117(9) -0.07118(16) 0.37867(8) 0.0454(3) Uani 1 1 d . . . . .
N2 N 0.42281(9) 0.29022(17) 0.29635(8) 0.0291(3) Uani 1 1 d . . . . .
H2A H 0.4642 0.3321 0.3426 0.035 Uiso 1 1 calc R U . . .
C3 C 0.22425(10) 0.2323(2) 0.35587(10) 0.0268(3) Uani 1 1 d . . . . .
O3 O 0.46600(8) 0.32013(16) 0.58223(8) 0.0402(3) Uani 1 1 d . . . . .
N3 N 0.41147(10) 0.57218(17) 0.25229(9) 0.0343(3) Uani 1 1 d . . . . .
H3A H 0.3882 0.6542 0.2153 0.041 Uiso 1 1 calc R U . . .
H3B H 0.4543 0.5956 0.3016 0.041 Uiso 1 1 calc R U . . .
C4 C 0.29954(11) 0.2540(2) 0.43380(10) 0.0267(3) Uani 1 1 d . . . . .
H4A H 0.3208 0.1607 0.4717 0.032 Uiso 1 1 calc R U . . .
O4 O 0.43760(8) 0.60496(15) 0.56368(7) 0.0370(3) Uani 1 1 d . . . . .
N4 N 0.31658(10) 0.3718(2) 0.15904(9) 0.0400(4) Uani 1 1 d . . . . .
H4B H 0.2926 0.4524 0.1214 0.048 Uiso 1 1 calc R U . . .
H4C H 0.2978 0.2657 0.1477 0.048 Uiso 1 1 calc R U . . .
C5 C 0.34267(10) 0.4157(2) 0.45464(9) 0.0256(3) Uani 1 1 d . . . . .
O5 O 0.20727(9) 0.66419(15) 0.26058(8) 0.0428(3) Uani 1 1 d D . . . .
H5 H 0.2233(16) 0.759(2) 0.2896(14) 0.064 Uiso 1 1 d D U . . .
N5 N 1.04724(11) 0.6640(2) 0.10754(10) 0.0498(4) Uani 1 1 d . . . . .
H5B H 1.0876 0.6937 0.1571 0.060 Uiso 1 1 calc R U . . .
H5C H 1.0514 0.5646 0.0857 0.060 Uiso 1 1 calc R U . . .
C6 C 0.31186(11) 0.5537(2) 0.39685(10) 0.0275(3) Uani 1 1 d . . . . .
H6A H 0.3411 0.6615 0.4104 0.033 Uiso 1 1 calc R U . . .
N6 N 0.98156(9) 0.92456(19) 0.10816(9) 0.0354(3) Uani 1 1 d . . . . .
H6B H 1.0272 0.9348 0.1571 0.043 Uiso 1 1 calc R U . . .
C7 C 0.23794(11) 0.5309(2) 0.31940(10) 0.0293(4) Uani 1 1 d . . . . .
N7 N 0.94029(11) 1.1896(2) 0.14213(10) 0.0439(4) Uani 1 1 d . . . . .
H7A H 0.9058 1.2806 0.1309 0.053 Uiso 1 1 calc R U . . .
H7B H 0.9864 1.1809 0.1907 0.053 Uiso 1 1 calc R U . . .
C8 C 0.19361(11) 0.3709(2) 0.29857(10) 0.0290(3) Uani 1 1 d . . . . .
H8A H 0.1436 0.3565 0.2465 0.035 Uiso 1 1 calc R U . . .
N8 N 0.85303(11) 1.0716(2) 0.01024(10) 0.0466(4) Uani 1 1 d . . . . .
H8B H 0.8173 1.1610 -0.0028 0.056 Uiso 1 1 calc R U . . .
H8C H 0.8431 0.9872 -0.0259 0.056 Uiso 1 1 calc R U . . .
C9 C 0.17556(11) 0.0591(2) 0.33242(10) 0.0314(4) Uani 1 1 d . . . . .
C10 C 0.42190(11) 0.4464(2) 0.54001(10) 0.0289(3) Uani 1 1 d . . . . .
C11 C 0.40936(11) 0.1134(2) 0.29826(10) 0.0293(4) Uani 1 1 d . . . . .
C12 C 0.38154(10) 0.4105(2) 0.23346(9) 0.0269(3) Uani 1 1 d . . . . .
C13 C 0.97930(11) 0.7703(2) 0.06524(11) 0.0350(4) Uani 1 1 d . . . . .
C14 C 0.92257(11) 1.0640(2) 0.08512(11) 0.0351(4) Uani 1 1 d . . . . .

loop_
_atom_site_aniso_label
_atom_site_aniso_U_11
_atom_site_aniso_U_22
_atom_site_aniso_U_33
_atom_site_aniso_U_23
_atom_site_aniso_U_13
_atom_site_aniso_U_12
S1 0.0491(3) 0.0244(3) 0.0435(3) -0.00644(18) 0.0060(2) -0.00776(18)
O1 0.0391(7) 0.0290(6) 0.0464(7) -0.0046(6) -0.0063(6) -0.0059(5)
O1W 0.0516(8) 0.0330(7) 0.0346(7) 0.0042(5) 0.0078(6) -0.0007(6)
N1 0.0484(9) 0.0222(7) 0.0387(8) 0.0057(6) 0.0055(7) -0.0012(6)
S2 0.0404(3) 0.0544(3) 0.0443(3) -0.0221(2) -0.0077(2) 0.0134(2)
O2 0.0552(8) 0.0206(6) 0.0412(7) 0.0023(5) -0.0014(6) -0.0056(5)
N2 0.0305(7) 0.0215(7) 0.0264(7) -0.0018(5) 0.0019(5) -0.0022(5)
C3 0.0287(8) 0.0203(8) 0.0285(8) -0.0036(6) 0.0083(6) -0.0007(6)
O3 0.0393(7) 0.0284(6) 0.0362(6) 0.0037(5) -0.0027(5) 0.0010(5)
N3 0.0379(8) 0.0223(7) 0.0328(7) 0.0057(6) 0.0036(6) -0.0005(6)
C4 0.0298(8) 0.0208(7) 0.0256(8) 0.0011(6) 0.0068(6) 0.0009(6)
O4 0.0394(7) 0.0265(6) 0.0299(6) -0.0018(5) -0.0025(5) -0.0047(5)
N4 0.0453(9) 0.0305(8) 0.0290(7) 0.0034(6) -0.0014(6) -0.0028(6)
C5 0.0258(7) 0.0233(8) 0.0253(7) -0.0017(6) 0.0074(6) 0.0000(6)
O5 0.0524(8) 0.0206(6) 0.0330(6) 0.0054(5) -0.0068(6) -0.0032(5)
N5 0.0471(9) 0.0378(9) 0.0419(9) -0.0131(7) -0.0066(7) 0.0135(7)
C6 0.0312(8) 0.0194(7) 0.0289(8) -0.0031(6) 0.0086(6) -0.0024(6)
N6 0.0291(7) 0.0325(8) 0.0340(7) -0.0065(6) 0.0010(6) 0.0045(6)
C7 0.0352(9) 0.0210(8) 0.0270(8) 0.0020(6) 0.0073(7) 0.0021(6)
N7 0.0388(8) 0.0342(8) 0.0510(9) -0.0091(7) 0.0099(7) 0.0075(6)
C8 0.0287(8) 0.0245(8) 0.0257(8) -0.0030(6) 0.0023(6) -0.0006(6)
N8 0.0397(9) 0.0433(9) 0.0432(9) -0.0033(7) 0.0018(7) 0.0146(7)
C9 0.0343(9) 0.0227(8) 0.0317(8) -0.0032(7) 0.0072(7) -0.0028(6)
C10 0.0301(8) 0.0263(8) 0.0270(8) -0.0001(6) 0.0076(7) -0.0039(7)
C11 0.0323(8) 0.0221(8) 0.0342(8) 0.0003(6) 0.0140(7) 0.0012(6)
C12 0.0267(8) 0.0255(8) 0.0264(7) 0.0016(6) 0.0081(6) 0.0013(6)
C13 0.0303(9) 0.0337(9) 0.0354(9) -0.0057(7) 0.0071(7) 0.0028(7)
C14 0.0299(8) 0.0327(9) 0.0412(9) -0.0011(7) 0.0125(7) 0.0034(7)

loop_
_atom_type_symbol
_atom_type_description
_atom_type_scat_dispersion_real
_atom_type_scat_dispersion_imag
_atom_type_scat_source
C C 0.0033 0.0016 'International Tables Vol C Tables 4.2.6.8 and 6.1.1.4'
H H 0.0000 0.0000 'International Tables Vol C Tables 4.2.6.8 and 6.1.1.4'
N N 0.0061 0.0033 'International Tables Vol C Tables 4.2.6.8 and 6.1.1.4'
O O 0.0106 0.0060 'International Tables Vol C Tables 4.2.6.8 and 6.1.1.4'
S S 0.1246 0.1234 'International Tables Vol C Tables 4.2.6.8 and 6.1.1.4'

loop_
_geom_angle_atom_site_label_1
_geom_angle_atom_site_label_2
_geom_angle_atom_site_label_3
_geom_angle
_geom_angle_site_symmetry_1
_geom_angle_site_symmetry_3
H1WA O1W H1WB 109(2) . .
C11 N1 H1A 120.0 . .
C11 N1 H1B 120.0 . .
H1A N1 H1B 120.0 . .
C12 N2 C11 130.83(14) . .
C12 N2 H2A 114.6 . .
C11 N2 H2A 114.6 . .
C8 C3 C4 120.02(14) . .
C8 C3 C9 119.22(14) . .
C4 C3 C9 120.77(14) . .
C12 N3 H3A 120.0 . .
C12 N3 H3B 120.0 . .
H3A N3 H3B 120.0 . .
C5 C4 C3 119.80(14) . .
C5 C4 H4A 120.1 . .
C3 C4 H4A 120.1 . .
C12 N4 H4B 120.0 . .
C12 N4 H4C 120.0 . .
H4B N4 H4C 120.0 . .
C4 C5 C6 119.87(14) . .
C4 C5 C10 121.36(13) . .
C6 C5 C10 118.77(14) . .
C7 O5 H5 106.0(17) . .
C13 N5 H5B 120.0 . .
C13 N5 H5C 120.0 . .
H5B N5 H5C 120.0 . .
C7 C6 C5 120.07(14) . .
C7 C6 H6A 120.0 . .
C5 C6 H6A 120.0 . .
C14 N6 C13 130.16(14) . .
C14 N6 H6B 114.9 . .
C13 N6 H6B 114.9 . .
O5 C7 C6 121.18(14) . .
O5 C7 C8 118.31(14) . .
C6 C7 C8 120.50(14) . .
C14 N7 H7A 120.0 . .
C14 N7 H7B 120.0 . .
H7A N7 H7B 120.0 . .
C7 C8 C3 119.74(14) . .
C7 C8 H8A 120.1 . .
C3 C8 H8A 120.1 . .
C14 N8 H8B 120.0 . .
C14 N8 H8C 120.0 . .
H8B N8 H8C 120.0 . .
O1 C9 O2 122.73(15) . .
O1 C9 C3 118.68(14) . .
O2 C9 C3 118.58(14) . .
O3 C10 O4 124.58(14) . .
O3 C10 C5 119.65(14) . .
O4 C10 C5 115.76(14) . .
N1 C11 N2 111.95(14) . .
N1 C11 S1 122.26(13) . .
N2 C11 S1 125.80(12) . .
N4 C12 N3 121.10(15) . .
N4 C12 N2 123.41(14) . .
N3 C12 N2 115.48(14) . .
N5 C13 N6 113.54(15) . .
N5 C13 S2 121.06(14) . .
N6 C13 S2 125.40(13) . .
N8 C14 N7 122.09(16) . .
N8 C14 N6 121.86(16) . .
N7 C14 N6 116.05(15) . .

loop_
_geom_bond_atom_site_label_1
_geom_bond_atom_site_label_2
_geom_bond_distance
_geom_bond_site_symmetry_2
S1 C11 1.6756(17) .
O1 C9 1.252(2) .
O1W H1WA 0.857(10) .
O1W H1WB 0.855(10) .
N1 C11 1.326(2) .
N1 H1A 0.8600 .
N1 H1B 0.8600 .
S2 C13 1.6789(17) .
O2 C9 1.255(2) .
N2 C12 1.363(2) .
N2 C11 1.373(2) .
N2 H2A 0.8600 .
C3 C8 1.389(2) .
C3 C4 1.394(2) .
C3 C9 1.507(2) .
O3 C10 1.240(2) .
N3 C12 1.319(2) .
N3 H3A 0.8600 .
N3 H3B 0.8600 .
C4 C5 1.390(2) .
C4 H4A 0.9300 .
O4 C10 1.272(2) .
N4 C12 1.306(2) .
N4 H4B 0.8600 .
N4 H4C 0.8600 .
C5 C6 1.391(2) .
C5 C10 1.511(2) .
O5 C7 1.3731(19) .
O5 H5 0.857(10) .
N5 C13 1.313(2) .
N5 H5B 0.8600 .
N5 H5C 0.8600 .
C6 C7 1.380(2) .
C6 H6A 0.9300 .
N6 C14 1.370(2) .
N6 C13 1.380(2) .
N6 H6B 0.8600 .
C7 C8 1.387(2) .
N7 C14 1.311(2) .
N7 H7A 0.8600 .
N7 H7B 0.8600 .
C8 H8A 0.9300 .
N8 C14 1.311(2) .
N8 H8B 0.8600 .
N8 H8C 0.8600 .
